data_7229702
loop_
_publ_author_name
'Mohanraj, J.'
'Capria, E.'
'Benevoli, L.'
'Perucchi, A.'
'Demitri, N.'
'Fraleoni-Morgera, A'

_publ_section_title
;
 XRD- and infrared-probed anisotropic thermal expansion properties of an
 organic semiconducting single crystal.
;
_journal_issue 3
_journal_name_full 'Physical chemistry chemical physics : PCCP'
_journal_page_first 1984
_journal_page_last 1992
_journal_paper_doi 10.1039/c7cp05209j
_journal_volume 20
_journal_year 2018
_chemical_formula_moiety 'C7 H5 N O'
_chemical_formula_sum 'C7 H5 N O'
_chemical_formula_weight 119.12
_chemical_name_common 4-hydroxycyanobenzene
_space_group_crystal_system orthorhombic
_space_group_IT_number 60
_space_group_name_Hall '-P 2n 2ab'
_space_group_name_H-M_alt 'P b c n'
_symmetry_space_group_name_Hall '-P 2n 2ab'
_symmetry_space_group_name_H-M 'P b c n'
_atom_sites_solution_hydrogens mixed
_atom_sites_solution_primary direct
_atom_sites_solution_secondary difmap
_audit_creation_method SHELXL-2013
_audit_update_record
;
2017-06-30 deposited with the CCDC.
2017-12-11 downloaded from the CCDC.
;
_cell_angle_alpha 90
_cell_angle_beta 90
_cell_angle_gamma 90
_cell_formula_units_Z 16
_cell_length_a 9.168(2)
_cell_length_b 10.677(1)
_cell_length_c 25.402(1)
_cell_measurement_reflns_used 8947
_cell_measurement_temperature 240(2)
_cell_measurement_theta_max 32.89
_cell_measurement_theta_min 1.86
_cell_volume 2486.5(6)
_computing_cell_refinement 'XDS (Kabsch, 2010)'
_computing_data_collection 'Elettra XRD1 Data Collection SW'
_computing_data_reduction 'XDS - SCALA (Winn, 2011)'
_computing_molecular_graphics 'Coot (Emsley, 2004)'
_computing_publication_material enCIFer/publCIF
_computing_structure_refinement 'SHELXL-2012 (Sheldrick, 2015)'
_computing_structure_solution 'Sir2011 (Burla, 2015)'
_diffrn_ambient_temperature 240(2)
_diffrn_measured_fraction_theta_full 0.980
_diffrn_measured_fraction_theta_max 0.966
_diffrn_measurement_device_type
;
'Huber 4-circles Kappa Goniometer, Pilatus 2M detector'
;
_diffrn_measurement_method 'Rotating crystal'
_diffrn_radiation_type Synchrotron
_diffrn_radiation_wavelength 0.8266
_diffrn_reflns_av_R_equivalents 0.043
_diffrn_reflns_av_unetI/netI 0.0246
_diffrn_reflns_Laue_measured_fraction_full 0.980
_diffrn_reflns_Laue_measured_fraction_max 0.966
_diffrn_reflns_limit_h_max 11
_diffrn_reflns_limit_h_min 0
_diffrn_reflns_limit_k_max 13
_diffrn_reflns_limit_k_min 0
_diffrn_reflns_limit_l_max 32
_diffrn_reflns_limit_l_min 0
_diffrn_reflns_number 13423
_diffrn_reflns_point_group_measured_fraction_full 0.980
_diffrn_reflns_point_group_measured_fraction_max 0.966
_diffrn_reflns_theta_full 29.733
_diffrn_reflns_theta_max 31.102
_diffrn_reflns_theta_min 1.865
_diffrn_source 'Elettra Synchrotron - XRD1 BL'
_diffrn_standards_decay_% 0
_diffrn_standards_interval_count 0
_diffrn_standards_number 0
_exptl_absorpt_coefficient_mu 0.122
_exptl_absorpt_correction_type none
_exptl_crystal_colour colourless
_exptl_crystal_density_diffrn 1.273
_exptl_crystal_description 'thick plate'
_exptl_crystal_F_000 992
_exptl_crystal_size_max 1
_exptl_crystal_size_mid 0.5
_exptl_crystal_size_min 0.25
_refine_diff_density_max 0.168
_refine_diff_density_min -0.177
_refine_diff_density_rms 0.034
_refine_ls_extinction_coef 0.422(14)
_refine_ls_extinction_expression Fc^*^=kFc[1+0.001xFc^2^\l^3^/sin(2\q)]^-1/4^
_refine_ls_extinction_method SHELXL
_refine_ls_goodness_of_fit_ref 1.096
_refine_ls_hydrogen_treatment mixed
_refine_ls_matrix_type full
_refine_ls_number_parameters 172
_refine_ls_number_reflns 2463
_refine_ls_number_restraints 0
_refine_ls_restrained_S_all 1.096
_refine_ls_R_factor_all 0.0413
_refine_ls_R_factor_gt 0.0406
_refine_ls_shift/su_max 0.002
_refine_ls_shift/su_mean 0.000
_refine_ls_structure_factor_coef Fsqd
_refine_ls_weighting_details
;
 w=1/[\s^2^(Fo^2^)+(0.0552P)^2^+0.3589P]
 where P=(Fo^2^+2Fc^2^)/3
;
_refine_ls_weighting_scheme calc
_refine_ls_wR_factor_gt 0.1062
_refine_ls_wR_factor_ref 0.1069
_reflns_Friedel_coverage 0.000
_reflns_number_gt 2375
_reflns_number_total 2463
_reflns_threshold_expression 'I > 2\s(I)'
_cod_data_source_file c7cp05209j2.cif
_cod_data_source_block 4HCB240K
_cod_depositor_comments 'Adding full bibliography for 7229694--7229703.cif.'
_cod_original_cell_volume 2486.5(7)
_cod_database_code 7229702
_shelx_space_group_comment
;
The symmetry employed for this shelxl refinement is uniquely defined
by the following loop, which should always be used as a source of
symmetry information in preference to the above space-group names.
They are only intended as comments.
;
_shelxl_version_number 2012-9

loop_
_space_group_symop_operation_xyz
'x, y, z'
'-x+1/2, -y+1/2, z+1/2'
'x+1/2, -y+1/2, -z'
'-x, y, -z+1/2'
'-x, -y, -z'
'x-1/2, y-1/2, -z-1/2'
'-x-1/2, y-1/2, z'
'x, -y, z-1/2'

loop_
_atom_site_label
_atom_site_type_symbol
_atom_site_fract_x
_atom_site_fract_y
_atom_site_fract_z
_atom_site_U_iso_or_equiv
_atom_site_adp_type
_atom_site_occupancy
_atom_site_site_symmetry_order
_atom_site_calc_flag
_atom_site_refinement_flags_posn
_atom_site_refinement_flags_adp
O1_1 O 0.25374(10) 0.30132(8) 0.75085(3) 0.0497(3) Uani 1 1 d . .
H1_1 H 0.1950(19) 0.3478(17) 0.7292(7) 0.074(5) Uiso 1 1 d . .
C2_1 C 0.33236(11) 0.37807(10) 0.78213(4) 0.0397(3) Uani 1 1 d . .
C3_1 C 0.43472(13) 0.32296(10) 0.81545(4) 0.0459(3) Uani 1 1 d . .
H3_1 H 0.4464 0.2355 0.8156 0.055 Uiso 1 1 calc R U
C4_1 C 0.51856(13) 0.39615(11) 0.84808(4) 0.0469(3) Uani 1 1 d . .
H4_1 H 0.5877 0.3589 0.8705 0.056 Uiso 1 1 calc R U
C5_1 C 0.50075(11) 0.52546(10) 0.84791(4) 0.0422(3) Uani 1 1 d . .
C6_1 C 0.39898(12) 0.58058(10) 0.81444(4) 0.0441(3) Uani 1 1 d . .
H6_1 H 0.3876 0.6681 0.8142 0.053 Uiso 1 1 calc R U
C7_1 C 0.31498(12) 0.50745(10) 0.78167(4) 0.0419(3) Uani 1 1 d . .
H7_1 H 0.2463 0.5448 0.7591 0.050 Uiso 1 1 calc R U
C8_1 C 0.58367(13) 0.60380(11) 0.88264(5) 0.0496(3) Uani 1 1 d . .
N9_1 N 0.64676(13) 0.66909(11) 0.91021(5) 0.0636(3) Uani 1 1 d . .
O1_2 O 0.28840(10) 0.63920(9) 1.03358(3) 0.0569(3) Uani 1 1 d . .
H1_2 H 0.238(2) 0.7038(19) 1.0473(7) 0.083(5) Uiso 1 1 d . .
C2_2 C 0.21353(11) 0.59465(10) 0.99160(4) 0.0410(3) Uani 1 1 d . .
C3_2 C 0.26957(13) 0.49121(12) 0.96561(4) 0.0490(3) Uani 1 1 d . .
H3_2 H 0.3570 0.4544 0.9773 0.059 Uiso 1 1 calc R U
C4_2 C 0.19741(13) 0.44205(12) 0.92268(4) 0.0483(3) Uani 1 1 d . .
H4_2 H 0.2350 0.3714 0.9053 0.058 Uiso 1 1 calc R U
C5_2 C 0.06889(12) 0.49731(10) 0.90524(4) 0.0409(3) Uani 1 1 d . .
C6_2 C 0.01270(12) 0.60045(10) 0.93169(4) 0.0443(3) Uani 1 1 d . .
H6_2 H -0.0747 0.6373 0.9201 0.053 Uiso 1 1 calc R U
C7_2 C 0.08396(12) 0.64899(10) 0.97469(4) 0.0431(3) Uani 1 1 d . .
H7_2 H 0.0453 0.7185 0.9926 0.052 Uiso 1 1 calc R U
C8_2 C -0.00565(13) 0.45023(11) 0.85963(5) 0.0495(3) Uani 1 1 d . .
N9_2 N -0.06590(14) 0.41550(12) 0.82319(4) 0.0657(4) Uani 1 1 d . .

loop_
_atom_site_aniso_label
_atom_site_aniso_U_11
_atom_site_aniso_U_22
_atom_site_aniso_U_33
_atom_site_aniso_U_23
_atom_site_aniso_U_13
_atom_site_aniso_U_12
O1_1 0.0576(5) 0.0448(5) 0.0468(5) 0.0076(3) -0.0140(4) -0.0105(4)
C2_1 0.0427(5) 0.0435(5) 0.0329(5) 0.0059(4) -0.0017(4) -0.0041(4)
C3_1 0.0559(7) 0.0395(5) 0.0423(6) 0.0066(4) -0.0071(5) 0.0029(4)
C4_1 0.0504(6) 0.0504(6) 0.0398(5) 0.0066(4) -0.0103(4) 0.0067(5)
C5_1 0.0426(6) 0.0488(6) 0.0352(5) -0.0007(4) -0.0036(4) 0.0010(4)
C6_1 0.0493(6) 0.0406(5) 0.0422(6) 0.0025(4) -0.0049(4) 0.0037(4)
C7_1 0.0423(5) 0.0445(6) 0.0388(5) 0.0080(4) -0.0066(4) 0.0026(4)
C8_1 0.0512(6) 0.0527(6) 0.0450(6) -0.0027(5) -0.0081(5) 0.0051(5)
N9_1 0.0688(7) 0.0600(7) 0.0620(7) -0.0136(5) -0.0214(5) 0.0043(5)
O1_2 0.0566(5) 0.0635(6) 0.0506(5) -0.0167(4) -0.0148(4) 0.0050(4)
C2_2 0.0424(6) 0.0454(6) 0.0352(5) -0.0016(4) -0.0008(4) -0.0036(4)
C3_2 0.0432(6) 0.0596(7) 0.0442(6) -0.0065(5) -0.0057(4) 0.0119(5)
C4_2 0.0487(6) 0.0550(6) 0.0411(6) -0.0102(5) 0.0004(5) 0.0098(5)
C5_2 0.0426(6) 0.0468(6) 0.0334(5) 0.0016(4) -0.0005(4) -0.0039(4)
C6_2 0.0399(5) 0.0444(6) 0.0487(6) 0.0029(4) -0.0045(4) 0.0025(4)
C7_2 0.0439(6) 0.0390(5) 0.0465(6) -0.0034(4) 0.0010(4) 0.0020(4)
C8_2 0.0515(7) 0.0550(7) 0.0419(6) -0.0001(5) -0.0044(5) -0.0015(5)
N9_2 0.0714(7) 0.0740(8) 0.0516(6) -0.0074(5) -0.0192(5) -0.0017(6)

loop_
_atom_type_symbol
_atom_type_description
_atom_type_scat_dispersion_real
_atom_type_scat_dispersion_imag
_atom_type_scat_source
C C -0.0020 0.0023 'International Tables Vol C Tables 4.2.6.8 and 6.1.1.4'
N N -0.0031 0.0047 'International Tables Vol C Tables 4.2.6.8 and 6.1.1.4'
O O -0.0042 0.0085 'International Tables Vol C Tables 4.2.6.8 and 6.1.1.4'
H H 0.0000 0.0000 'International Tables Vol C Tables 4.2.6.8 and 6.1.1.4'

loop_
_geom_angle_atom_site_label_1
_geom_angle_atom_site_label_2
_geom_angle_atom_site_label_3
_geom_angle
C2_1 O1_1 H1_1 109.8(11)
O1_1 C2_1 C7_1 122.46(9)
O1_1 C2_1 C3_1 117.43(10)
C7_1 C2_1 C3_1 120.11(10)
C4_1 C3_1 C2_1 120.18(10)
C4_1 C3_1 H3_1 119.9
C2_1 C3_1 H3_1 119.9
C3_1 C4_1 C5_1 119.81(10)
C3_1 C4_1 H4_1 120.1
C5_1 C4_1 H4_1 120.1
C4_1 C5_1 C6_1 120.02(10)
C4_1 C5_1 C8_1 121.00(10)
C6_1 C5_1 C8_1 118.97(10)
C7_1 C6_1 C5_1 120.27(10)
C7_1 C6_1 H6_1 119.9
C5_1 C6_1 H6_1 119.9
C6_1 C7_1 C2_1 119.61(9)
C6_1 C7_1 H7_1 120.2
C2_1 C7_1 H7_1 120.2
N9_1 C8_1 C5_1 177.94(13)
C2_2 O1_2 H1_2 108.2(12)
O1_2 C2_2 C3_2 117.85(10)
O1_2 C2_2 C7_2 121.98(10)
C3_2 C2_2 C7_2 120.16(10)
C4_2 C3_2 C2_2 120.14(10)
C4_2 C3_2 H3_2 119.9
C2_2 C3_2 H3_2 119.9
C3_2 C4_2 C5_2 119.80(10)
C3_2 C4_2 H4_2 120.1
C5_2 C4_2 H4_2 120.1
C6_2 C5_2 C4_2 119.78(10)
C6_2 C5_2 C8_2 119.43(10)
C4_2 C5_2 C8_2 120.79(10)
C7_2 C6_2 C5_2 120.47(10)
C7_2 C6_2 H6_2 119.8
C5_2 C6_2 H6_2 119.8
C6_2 C7_2 C2_2 119.63(10)
C6_2 C7_2 H7_2 120.2
C2_2 C7_2 H7_2 120.2
N9_2 C8_2 C5_2 178.47(14)

loop_
_geom_bond_atom_site_label_1
_geom_bond_atom_site_label_2
_geom_bond_distance
O1_1 C2_1 1.3499(13)
O1_1 H1_1 0.916(18)
C2_1 C7_1 1.3906(16)
C2_1 C3_1 1.3940(15)
C3_1 C4_1 1.3742(16)
C3_1 H3_1 0.9400
C4_1 C5_1 1.3902(17)
C4_1 H4_1 0.9400
C5_1 C6_1 1.3927(15)
C5_1 C8_1 1.4339(16)
C6_1 C7_1 1.3769(16)
C6_1 H6_1 0.9400
C7_1 H7_1 0.9400
C8_1 N9_1 1.1449(16)
O1_2 C2_2 1.3545(13)
O1_2 H1_2 0.90(2)
C2_2 C3_2 1.3855(16)
C2_2 C7_2 1.3900(16)
C3_2 C4_2 1.3792(16)
C3_2 H3_2 0.9400
C4_2 C5_2 1.3902(16)
C4_2 H4_2 0.9400
C5_2 C6_2 1.3891(16)
C5_2 C8_2 1.4361(15)
C6_2 C7_2 1.3742(15)
C6_2 H6_2 0.9400
C7_2 H7_2 0.9400
C8_2 N9_2 1.1398(16)

loop_
_geom_torsion_atom_site_label_1
_geom_torsion_atom_site_label_2
_geom_torsion_atom_site_label_3
_geom_torsion_atom_site_label_4
_geom_torsion
O1_1 C2_1 C3_1 C4_1 179.73(10)
C7_1 C2_1 C3_1 C4_1 0.19(17)
C2_1 C3_1 C4_1 C5_1 0.19(17)
C3_1 C4_1 C5_1 C6_1 -0.50(17)
C3_1 C4_1 C5_1 C8_1 178.15(11)
C4_1 C5_1 C6_1 C7_1 0.43(17)
C8_1 C5_1 C6_1 C7_1 -178.24(10)
C5_1 C6_1 C7_1 C2_1 -0.05(17)
O1_1 C2_1 C7_1 C6_1 -179.77(10)
C3_1 C2_1 C7_1 C6_1 -0.26(16)
O1_2 C2_2 C3_2 C4_2 179.89(11)
C7_2 C2_2 C3_2 C4_2 0.32(18)
C2_2 C3_2 C4_2 C5_2 0.59(19)
C3_2 C4_2 C5_2 C6_2 -1.06(18)
C3_2 C4_2 C5_2 C8_2 178.00(11)
C4_2 C5_2 C6_2 C7_2 0.61(17)
C8_2 C5_2 C6_2 C7_2 -178.46(10)
C5_2 C6_2 C7_2 C2_2 0.30(17)
O1_2 C2_2 C7_2 C6_2 179.68(10)
C3_2 C2_2 C7_2 C6_2 -0.77(17)
